data_2101338
loop_
_publ_author_name
'Bailey, R. D.'
'Pennington, W. T.'

_publ_section_title
;
 Tetramethylpyrazinium polyiodides
;
_journal_issue 5
_journal_name_full 'Acta Crystallographica Section B'
_journal_page_first 810
_journal_page_last 815
_journal_paper_doi 10.1107/S0108768194011778
_journal_volume 51
_journal_year 1995
_chemical_formula_sum 'C8 H15 I5 N2 O'
_chemical_formula_weight 789.72
_space_group_IT_number 2
_symmetry_cell_setting triclinic
_symmetry_space_group_name_Hall '-P 1'
_symmetry_space_group_name_H-M 'P -1'
_atom_type_scat_source 'IntTabIV Table 2.2B'
_cell_angle_alpha 77.76(2)
_cell_angle_beta 85.230(10)
_cell_angle_gamma 65.880(10)
_cell_formula_units_Z 2
_cell_length_a 8.2060(10)
_cell_length_b 9.228(2)
_cell_length_c 13.936(2)
_cell_measurement_reflns_used 50
_cell_measurement_temperature 294.0(10)
_cell_measurement_theta_max 40.6
_cell_measurement_theta_min 30.1
_cell_volume 941.3(3)
_diffrn_measurement_device 'Nicolet R3m/V'
_diffrn_measurement_method \w/2\q
_diffrn_radiation_type MoK\a
_diffrn_radiation_wavelength 0.71073
_diffrn_reflns_av_R_equivalents 0.020
_diffrn_reflns_limit_h_max 10
_diffrn_reflns_limit_h_min -10
_diffrn_reflns_limit_k_max 11
_diffrn_reflns_limit_k_min 0
_diffrn_reflns_limit_l_max -17
_diffrn_reflns_limit_l_min -13
_diffrn_reflns_number 3556
_diffrn_reflns_theta_max 50.0
_diffrn_standards_decay_% .0
_diffrn_standards_interval_count 97
_diffrn_standards_number 3
_exptl_absorpt_coefficient_mu 8.25
_exptl_absorpt_correction_T_max 1.00
_exptl_absorpt_correction_T_min 0.67
_exptl_absorpt_correction_type empirical
_exptl_crystal_colour black
_exptl_crystal_density_diffrn 2.79
_exptl_crystal_description parallelepiped
_exptl_crystal_size_max 0.44
_exptl_crystal_size_mid 0.36
_exptl_crystal_size_min 0.25
_refine_diff_density_max 1.59
_refine_diff_density_min -1.53
_refine_ls_extinction_coef 0.0145(5)
_refine_ls_goodness_of_fit_obs 1.74
_refine_ls_number_parameters 147
_refine_ls_number_reflns 2753
_refine_ls_R_factor_obs 0.0482
_refine_ls_shift/esd_max 0.0011
_refine_ls_structure_factor_coef F
_refine_ls_weighting_details 'w = 1/[\s^2^(F)+0.0005(F^2^)]'
_refine_ls_weighting_scheme calc
_refine_ls_wR_factor_obs 0.0630
_reflns_number_observed 2753
_reflns_number_total 3330
_reflns_observed_criterion I>3\s(I)
_cod_data_source_file bk1013.cif
_cod_data_source_block bk1013c
_cod_depositor_comments
;
The following automatic conversions were performed:

'_refine_ls_weighting_scheme' value '1/[\s^2^(F)+0.0005(F^2^)]' was
changed to 'calc'. New tag '_refine_ls_weighting_details' was
created. The value of the new tag was set to 'w =
1/[\s^2^(F)+0.0005(F^2^)]'.

Automatic conversion script
Id: cif_fix_values 3143 2015-03-26 13:38:13Z robertas 
;
_cod_original_cell_volume 941.2(3)
_cod_database_code 2101338

loop_
_symmetry_equiv_pos_as_xyz
x,y,z
-x,-y,-z

loop_
_atom_site_label
_atom_site_fract_x
_atom_site_fract_y
_atom_site_fract_z
_atom_site_U_iso_or_equiv
I(1) .10190(10) -.14090(10) .14430(10) .0650(10)
I(2) .17380(10) -.21730(10) .36860(10) .0670(10)
I(3) .2556(2) -.2771(2) .56690(10) .1210(10)
I(4) -.26360(10) .19020(10) .15380(10) .0650(10)
I(5) -.55450(10) .47950(10) .15800(10) .0710(10)
O(1) .2616(13) .1335(10) .2290(6) .086(5)
N(1) .4377(10) .0534(9) .4076(5) .049(3)
N(2) .0896(10) .3839(9) .0759(6) .049(3)
C(1) .5690(12) -.0887(12) .4297(7) .050(4)
C(2) .3652(12) .1480(11) .4741(7) .050(4)
C(3) .6438(16) -.1840(14) .3499(8) .069(5)
C(4) .2196(14) .3107(13) .4406(9) .066(5)
C(5) -.0498(13) .5157(11) .0937(6) .047(4)
C(6) .1465(11) .3625(11) -.0163(6) .046(4)
C(7) -.0945(17) .5245(16) .2003(7) .072(6)
C(8) .3047(15) .2079(14) -.0266(9) .073(5)
H(1A) .3945 .0888 .3458 .119(18)
H(2A) .1467 .3060 .1272 .119(18)
H(3A) .5526 -.1199 .3012 .119(18)
H(3B) .7505 -.1793 .3181 .119(18)
H(3C) .6523 -.2931 .3689 .119(18)
H(3D) .7608 -.2641 .3696 .119(18)
H(3E) .5754 -.2366 .3309 .119(18)
H(3F) .6549 -.1098 .2926 .119(18)
H(4A) .1797 .3652 .4950 .119(18)
H(4B) .2661 .3723 .3904 .119(18)
H(4C) .1211 .3002 .4147 .119(18)
H(4D) .2016 .3284 .3712 .119(18)
H(4E) .2561 .3916 .4529 .119(18)
H(4F) .1107 .3190 .4749 .119(18)
H(7A) -.0992 .6145 .2263 .119(18)
H(7B) -.0062 .4177 .2237 .119(18)
H(7C) -.2151 .5339 .1977 .119(18)
H(8A) .3937 .2391 -.0629 .119(18)
H(8B) .3526 .1531 .0379 .119(18)
H(8C) .2732 .1403 -.0585 .119(18)

loop_
_geom_angle_atom_site_label_1
_geom_angle_atom_site_label_2
_geom_angle_atom_site_label_3
_geom_angle_site_symmetry_3
_geom_angle
_geom_angle_publ_flag
I(2) I(1) I(4) . 93.80(10) yes
I(1) I(2) I(3) . 176.10(10) yes
I(5) I(4) I(1) 1_465 174.20(10) yes
C(5) N(2) C(6) . 122.6(7) yes
N(1) C(1) C(2) 2_656 119.8(9) yes
N(1) C(2) C(4) . 117.9(8) yes
C(4) C(2) C(1) 2_656 124.0(9) yes
N(2) C(5) C(6) 2_565 120.6(8) yes
N(2) C(6) C(8) . 117.5(7) yes
C(8) C(6) C(5) 2_565 125.7(9) yes
I(2) I(1) I(5) 1_645 82.20(10) yes
I(1) I(4) I(5) . 175.90(10) yes
C(1) N(1) C(2) . 122.0(8) yes
N(1) C(1) C(3) . 118.1(8) yes
C(3) C(1) C(2) 2_656 122.1(8) yes
N(1) C(2) C(1) 2_656 118.1(7) yes
N(2) C(5) C(7) . 116.7(7) yes
C(7) C(5) C(6) 2_565 122.8(8) yes
N(2) C(6) C(5) 2_565 116.8(7) yes

loop_
_geom_bond_atom_site_label_1
_geom_bond_atom_site_label_2
_geom_bond_site_symmetry_2
_geom_bond_distance
_geom_bond_publ_flag
I(1) I(2) . 3.1060(10) yes
I(1) I(4) . 3.3110(10) yes
I(4) I(5) . 2.7680(10) yes
N(1) C(2) . 1.343(11) yes
N(2) C(6) . 1.356(12) yes
C(1) C(2) 2_656 1.398(13) yes
C(5) C(7) . 1.512(13) yes
C(6) C(8) . 1.512(13) yes
I(2) I(3) . 2.7850(10) yes
I(1) I(5) 1_645 3.4630(10) yes
N(1) C(1) . 1.306(10) yes
N(2) C(5) . 1.339(11) yes
C(1) C(3) . 1.500(16) yes
C(2) C(4) . 1.493(12) yes
C(5) C(6) 2_565 1.399(11) yes
